data_4026990
loop_
_publ_author_name
'Jeffrey S. Cannon'
'James H. Frederich'
'Larry E. Overman'

_publ_section_title
;
 Palladacyclic Imidazoline-Naphthalene Complexes: Synthesis and Catalytic
 Performance in Pd(II)-Catalyzed Enantioselective Reactions of Allylic
 Trichloroacetimidates
;
_journal_name_full 'Journal of Organic Chemistry'
_journal_page_first 1939
_journal_page_last 1951
_journal_paper_doi 10.1021/jo2025724
_journal_volume 77
_journal_year 2012
_chemical_absolute_configuration ad
_chemical_formula_sum 'C27 H28 N2 O2 Pd'
_chemical_formula_weight 518.91
_chemical_name_systematic
; 
 ? 
;
_space_group_IT_number 4
_symmetry_cell_setting monoclinic
_symmetry_space_group_name_Hall 'P 2yb'
_symmetry_space_group_name_H-M 'P 1 21 1'
_atom_sites_solution_hydrogens geom
_atom_sites_solution_primary direct
_atom_sites_solution_secondary difmap
_audit_creation_method SHELXTL
_cell_angle_alpha 90.00
_cell_angle_beta 103.9828(7)
_cell_angle_gamma 90.00
_cell_formula_units_Z 2
_cell_length_a 13.4182(9)
_cell_length_b 5.8548(4)
_cell_length_c 15.0836(10)
_cell_measurement_reflns_used 9898
_cell_measurement_temperature 103(2)
_cell_measurement_theta_max 28.27
_cell_measurement_theta_min 2.33
_cell_volume 1149.87(13)
_computing_cell_refinement 'Bruker SAINT'
_computing_data_collection 'Bruker APEX2'
_computing_data_reduction 'Bruker SAINT'
_computing_molecular_graphics 'Bruker SHELXTL'
_computing_publication_material 'Bruker SHELXTL'
_computing_structure_refinement 'SHELXL-97 (Sheldrick, 2008)'
_computing_structure_solution 'SHELXS-97 (Sheldrick, 2008)'
_diffrn_ambient_temperature 103(2)
_diffrn_measured_fraction_theta_full 0.999
_diffrn_measured_fraction_theta_max 0.999
_diffrn_measurement_device_type 'Bruker SMART APEX II CCD'
_diffrn_measurement_method 'phi and omega'
_diffrn_radiation_monochromator graphite
_diffrn_radiation_source 'fine-focus sealed tube'
_diffrn_radiation_type MoK\a
_diffrn_radiation_wavelength 0.71073
_diffrn_reflns_av_R_equivalents 0.0193
_diffrn_reflns_av_sigmaI/netI 0.0217
_diffrn_reflns_limit_h_max 17
_diffrn_reflns_limit_h_min -17
_diffrn_reflns_limit_k_max 7
_diffrn_reflns_limit_k_min -7
_diffrn_reflns_limit_l_max 19
_diffrn_reflns_limit_l_min -19
_diffrn_reflns_number 13006
_diffrn_reflns_theta_full 27.10
_diffrn_reflns_theta_max 27.10
_diffrn_reflns_theta_min 1.56
_exptl_absorpt_coefficient_mu 0.834
_exptl_absorpt_correction_T_max 0.9386
_exptl_absorpt_correction_T_min 0.7370
_exptl_absorpt_correction_type multi-scan
_exptl_absorpt_process_details 'Bruker SADABS'
_exptl_crystal_colour yellow
_exptl_crystal_density_diffrn 1.499
_exptl_crystal_density_meas ?
_exptl_crystal_description needle
_exptl_crystal_F_000 532
_exptl_crystal_size_max 0.39
_exptl_crystal_size_mid 0.14
_exptl_crystal_size_min 0.08
_refine_diff_density_max 1.210
_refine_diff_density_min -0.681
_refine_diff_density_rms 0.082
_refine_ls_abs_structure_details 'Flack H D (1983), Acta Cryst. A39, 876-881'
_refine_ls_abs_structure_Flack -0.028(18)
_refine_ls_extinction_method none
_refine_ls_goodness_of_fit_ref 1.058
_refine_ls_hydrogen_treatment constr
_refine_ls_matrix_type full
_refine_ls_number_parameters 293
_refine_ls_number_reflns 5065
_refine_ls_number_restraints 1
_refine_ls_restrained_S_all 1.057
_refine_ls_R_factor_all 0.0239
_refine_ls_R_factor_gt 0.0231
_refine_ls_shift/su_max 0.004
_refine_ls_shift/su_mean 0.000
_refine_ls_structure_factor_coef Fsqd
_refine_ls_weighting_details 'calc w=1/[\s^2^(Fo^2^)+(0.0468P)^2^+0.0491P] where P=(Fo^2^+2Fc^2^)/3'
_refine_ls_weighting_scheme calc
_refine_ls_wR_factor_gt 0.0606
_refine_ls_wR_factor_ref 0.0613
_reflns_number_gt 4954
_reflns_number_total 5065
_reflns_threshold_expression >2sigma(I)
_cod_data_source_file jo2025724_si_003.cif
_cod_data_source_block leo219
_cod_depositor_comments
;
The following automatic conversions were performed:

'_exptl_crystal_density_meas' value 'none' was changed to '?' - the
value is perceived as not measured.

Automatic conversion script
Id: cif_fix_values 3008 2015-01-20 13:52:24Z robertas 
;
_cod_database_code 4026990

loop_
_symmetry_equiv_pos_as_xyz
'x, y, z'
'-x, y+1/2, -z'

loop_
_atom_site_label
_atom_site_type_symbol
_atom_site_fract_x
_atom_site_fract_y
_atom_site_fract_z
_atom_site_U_iso_or_equiv
_atom_site_adp_type
_atom_site_occupancy
_atom_site_symmetry_multiplicity
_atom_site_calc_flag
_atom_site_refinement_flags
Pd1 Pd 0.697056(9) 0.25000(3) 0.808588(9) 0.01557(5) Uani 1 1 d .
O1 O 0.63948(12) 0.4989(3) 0.87436(11) 0.0210(3) Uani 1 1 d .
O2 O 0.55197(12) 0.1097(3) 0.75868(11) 0.0246(4) Uani 1 1 d .
N1 N 0.76930(14) 0.0218(3) 0.74981(12) 0.0166(3) Uani 1 1 d .
N2 N 0.91103(14) -0.1151(3) 0.71504(12) 0.0153(4) Uani 1 1 d .
C1 C 0.83851(16) 0.3647(4) 0.84701(14) 0.0163(4) Uani 1 1 d .
C2 C 0.91468(15) 0.2354(6) 0.82118(12) 0.0153(4) Uani 1 1 d .
C3 C 0.86821(16) 0.0462(3) 0.76090(14) 0.0142(4) Uani 1 1 d .
C4 C 0.72939(17) -0.1685(4) 0.68747(15) 0.0170(4) Uani 1 1 d .
H4A H 0.6951 -0.2816 0.7200 0.020 Uiso 1 1 calc R
C5 C 0.82868(16) -0.2766(4) 0.67027(14) 0.0165(4) Uani 1 1 d .
H5A H 0.8407 -0.4303 0.6981 0.020 Uiso 1 1 calc R
H5B H 0.8246 -0.2890 0.6040 0.020 Uiso 1 1 calc R
C6 C 0.99101(16) -0.0776(4) 0.66886(13) 0.0147(4) Uani 1 1 d .
C7 C 1.06082(14) -0.2554(6) 0.66884(12) 0.0176(3) Uani 1 1 d .
H7A H 1.0567 -0.3926 0.7014 0.021 Uiso 1 1 calc R
C8 C 1.13647(15) -0.2286(5) 0.62038(14) 0.0201(4) Uani 1 1 d .
H8A H 1.1842 -0.3481 0.6197 0.024 Uiso 1 1 calc R
C9 C 1.14201(17) -0.0270(4) 0.57311(15) 0.0201(4) Uani 1 1 d .
H9A H 1.1936 -0.0096 0.5402 0.024 Uiso 1 1 calc R
C10 C 1.07297(17) 0.1491(4) 0.57351(15) 0.0191(4) Uani 1 1 d .
H10A H 1.0774 0.2863 0.5410 0.023 Uiso 1 1 calc R
C11 C 0.99678(16) 0.1242(4) 0.62182(14) 0.0168(4) Uani 1 1 d .
H11A H 0.9494 0.2443 0.6225 0.020 Uiso 1 1 calc R
C12 C 0.65145(16) -0.0849(4) 0.60090(15) 0.0178(4) Uani 1 1 d .
H12A H 0.5961 0.0007 0.6208 0.021 Uiso 1 1 calc R
C13 C 0.60190(18) -0.2911(4) 0.54514(17) 0.0256(6) Uani 1 1 d .
H13A H 0.5516 -0.2384 0.4905 0.038 Uiso 1 1 calc R
H13B H 0.5673 -0.3854 0.5823 0.038 Uiso 1 1 calc R
H13C H 0.6550 -0.3818 0.5269 0.038 Uiso 1 1 calc R
C14 C 0.69967(19) 0.0775(4) 0.54353(16) 0.0248(5) Uani 1 1 d .
H14A H 0.6461 0.1375 0.4928 0.037 Uiso 1 1 calc R
H14B H 0.7507 -0.0054 0.5192 0.037 Uiso 1 1 calc R
H14C H 0.7331 0.2043 0.5818 0.037 Uiso 1 1 calc R
C15 C 1.02181(16) 0.2908(3) 0.85396(13) 0.0155(5) Uani 1 1 d .
C16 C 1.10503(16) 0.1449(4) 0.84869(14) 0.0169(4) Uani 1 1 d .
H16A H 1.0911 -0.0008 0.8206 0.020 Uiso 1 1 calc R
C17 C 1.20503(16) 0.2109(4) 0.88343(15) 0.0202(5) Uani 1 1 d .
H17A H 1.2593 0.1099 0.8798 0.024 Uiso 1 1 calc R
C18 C 1.22811(17) 0.4285(4) 0.92466(15) 0.0206(4) Uani 1 1 d .
H18A H 1.2976 0.4750 0.9460 0.025 Uiso 1 1 calc R
C19 C 1.15111(17) 0.5703(4) 0.93370(14) 0.0190(4) Uani 1 1 d .
H19A H 1.1671 0.7149 0.9622 0.023 Uiso 1 1 calc R
C20 C 1.04593(16) 0.5039(4) 0.90062(14) 0.0160(4) Uani 1 1 d .
C21 C 0.96630(17) 0.6419(4) 0.91862(14) 0.0169(4) Uani 1 1 d .
H21A H 0.9828 0.7868 0.9466 0.020 Uiso 1 1 calc R
C22 C 0.86580(17) 0.5709(4) 0.89646(14) 0.0171(4) Uani 1 1 d .
H22A H 0.8146 0.6597 0.9142 0.021 Uiso 1 1 calc R
C23 C 0.52105(17) 0.7294(7) 0.92408(17) 0.0266(5) Uani 1 1 d .
H23A H 0.5547 0.7049 0.9886 0.040 Uiso 1 1 calc R
H23B H 0.4467 0.7417 0.9169 0.040 Uiso 1 1 calc R
H23C H 0.5469 0.8707 0.9029 0.040 Uiso 1 1 calc R
C24 C 0.54388(18) 0.5310(4) 0.86840(16) 0.0219(4) Uani 1 1 d .
C25 C 0.46180(18) 0.4034(5) 0.81675(17) 0.0252(5) Uani 1 1 d .
H25A H 0.3945 0.4559 0.8156 0.030 Uiso 1 1 calc R
C26 C 0.46975(17) 0.2047(4) 0.76636(16) 0.0242(6) Uani 1 1 d .
C27 C 0.37262(19) 0.0879(6) 0.71584(18) 0.0344(6) Uani 1 1 d .
H27D H 0.3735 -0.0717 0.7356 0.052 Uiso 1 1 calc R
H27A H 0.3679 0.0934 0.6500 0.052 Uiso 1 1 calc R
H27B H 0.3132 0.1658 0.7290 0.052 Uiso 1 1 calc R

loop_
_atom_site_aniso_label
_atom_site_aniso_U_11
_atom_site_aniso_U_22
_atom_site_aniso_U_33
_atom_site_aniso_U_23
_atom_site_aniso_U_13
_atom_site_aniso_U_12
Pd1 0.01666(8) 0.01742(8) 0.01331(8) -0.00189(7) 0.00495(5) 0.00000(7)
O1 0.0200(7) 0.0235(8) 0.0207(8) -0.0050(7) 0.0069(6) 0.0005(6)
O2 0.0225(8) 0.0309(9) 0.0217(8) -0.0071(7) 0.0079(6) -0.0045(7)
N1 0.0220(9) 0.0156(8) 0.0124(8) -0.0025(7) 0.0045(7) -0.0001(7)
N2 0.0185(9) 0.0146(9) 0.0132(9) -0.0019(7) 0.0045(7) -0.0014(7)
C1 0.0182(10) 0.0187(10) 0.0129(10) 0.0032(8) 0.0054(8) -0.0006(8)
C2 0.0217(8) 0.0140(9) 0.0101(8) 0.0035(11) 0.0040(6) 0.0013(12)
C3 0.0206(9) 0.0125(9) 0.0098(9) 0.0025(7) 0.0038(7) 0.0018(7)
C4 0.0208(10) 0.0151(9) 0.0158(10) -0.0004(8) 0.0057(8) -0.0018(8)
C5 0.0227(9) 0.0133(12) 0.0139(9) -0.0004(9) 0.0051(7) -0.0030(9)
C6 0.0188(10) 0.0159(9) 0.0092(9) -0.0017(7) 0.0027(7) -0.0020(8)
C7 0.0229(8) 0.0169(8) 0.0127(8) -0.0015(12) 0.0035(6) -0.0002(13)
C8 0.0194(8) 0.0222(11) 0.0183(9) -0.0071(10) 0.0034(7) 0.0032(10)
C9 0.0186(10) 0.0287(11) 0.0130(10) -0.0042(8) 0.0036(8) -0.0049(9)
C10 0.0240(10) 0.0197(10) 0.0129(10) 0.0012(8) 0.0031(8) -0.0052(9)
C11 0.0205(10) 0.0159(10) 0.0135(10) -0.0009(8) 0.0031(8) -0.0011(8)
C12 0.0195(10) 0.0183(10) 0.0148(10) -0.0020(8) 0.0028(8) 0.0000(8)
C13 0.0242(10) 0.0262(16) 0.0237(11) -0.0074(9) 0.0007(8) -0.0037(9)
C14 0.0294(12) 0.0243(11) 0.0194(11) 0.0060(9) 0.0033(9) 0.0017(9)
C15 0.0217(9) 0.0171(13) 0.0082(8) 0.0024(7) 0.0044(7) 0.0002(8)
C16 0.0220(10) 0.0168(10) 0.0116(10) 0.0003(8) 0.0035(8) 0.0008(8)
C17 0.0189(9) 0.0245(15) 0.0172(10) -0.0004(9) 0.0045(7) 0.0052(9)
C18 0.0200(10) 0.0256(12) 0.0144(10) -0.0005(9) 0.0008(8) -0.0038(9)
C19 0.0237(11) 0.0202(11) 0.0125(10) 0.0001(8) 0.0036(8) -0.0041(8)
C20 0.0229(10) 0.0171(10) 0.0077(9) 0.0019(7) 0.0034(8) -0.0008(8)
C21 0.0256(10) 0.0137(10) 0.0113(10) -0.0002(8) 0.0044(8) 0.0001(8)
C22 0.0225(10) 0.0175(10) 0.0127(10) 0.0000(8) 0.0067(8) 0.0031(8)
C23 0.0232(9) 0.0305(14) 0.0282(11) -0.0054(13) 0.0106(8) 0.0033(13)
C24 0.0237(11) 0.0254(11) 0.0175(11) -0.0005(9) 0.0066(9) 0.0014(9)
C25 0.0195(11) 0.0345(13) 0.0226(12) -0.0021(10) 0.0069(9) 0.0016(10)
C26 0.0207(9) 0.0362(19) 0.0164(10) -0.0016(10) 0.0062(8) -0.0039(9)
C27 0.0234(12) 0.0533(17) 0.0268(13) -0.0149(13) 0.0068(10) -0.0076(12)

loop_
_atom_type_symbol
_atom_type_description
_atom_type_scat_dispersion_real
_atom_type_scat_dispersion_imag
_atom_type_scat_source
C C 0.0033 0.0016 'International Tables Vol C Tables 4.2.6.8 and 6.1.1.4'
H H 0.0000 0.0000 'International Tables Vol C Tables 4.2.6.8 and 6.1.1.4'
N N 0.0061 0.0033 'International Tables Vol C Tables 4.2.6.8 and 6.1.1.4'
O O 0.0106 0.0060 'International Tables Vol C Tables 4.2.6.8 and 6.1.1.4'
Pd Pd -0.9988 1.0072 'International Tables Vol C Tables 4.2.6.8 and 6.1.1.4'

loop_
_geom_angle_atom_site_label_1
_geom_angle_atom_site_label_2
_geom_angle_atom_site_label_3
_geom_angle
C1 Pd1 N1 79.65(8)
C1 Pd1 O1 93.75(8)
N1 Pd1 O1 173.40(7)
C1 Pd1 O2 174.51(8)
N1 Pd1 O2 95.06(7)
O1 Pd1 O2 91.55(7)
C24 O1 Pd1 124.64(15)
C26 O2 Pd1 123.65(16)
C3 N1 C4 111.50(17)
C3 N1 Pd1 117.45(14)
C4 N1 Pd1 130.85(14)
C3 N2 C6 126.39(18)
C3 N2 C5 108.06(17)
C6 N2 C5 116.04(17)
C2 C1 C22 119.5(2)
C2 C1 Pd1 116.81(18)
C22 C1 Pd1 123.64(16)
C1 C2 C15 121.2(2)
C1 C2 C3 110.48(18)
C15 C2 C3 128.3(2)
N1 C3 N2 113.31(18)
N1 C3 C2 115.31(18)
N2 C3 C2 131.36(19)
N1 C4 C12 111.60(18)
N1 C4 C5 102.75(17)
C12 C4 C5 114.95(18)
N2 C5 C4 103.79(19)
C11 C6 C7 120.8(2)
C11 C6 N2 121.32(19)
C7 C6 N2 117.82(19)
C8 C7 C6 119.2(3)
C9 C8 C7 120.0(2)
C10 C9 C8 120.7(2)
C9 C10 C11 119.9(2)
C6 C11 C10 119.5(2)
C13 C12 C14 111.50(19)
C13 C12 C4 109.31(18)
C14 C12 C4 112.52(18)
C16 C15 C20 117.63(19)
C16 C15 C2 125.2(2)
C20 C15 C2 117.0(2)
C17 C16 C15 121.1(2)
C16 C17 C18 120.7(2)
C19 C18 C17 120.2(2)
C18 C19 C20 120.5(2)
C21 C20 C15 120.01(19)
C21 C20 C19 120.2(2)
C15 C20 C19 119.68(19)
C22 C21 C20 121.5(2)
C21 C22 C1 119.91(19)
O1 C24 C25 127.0(2)
O1 C24 C23 114.2(2)
C25 C24 C23 118.8(2)
C24 C25 C26 126.1(2)
O2 C26 C25 126.4(2)
O2 C26 C27 114.9(2)
C25 C26 C27 118.6(2)

loop_
_geom_bond_atom_site_label_1
_geom_bond_atom_site_label_2
_geom_bond_distance
Pd1 C1 1.964(2)
Pd1 N1 1.9817(18)
Pd1 O1 2.0186(16)
Pd1 O2 2.0791(17)
O1 C24 1.278(3)
O2 C26 1.266(3)
N1 C3 1.305(3)
N1 C4 1.472(3)
N2 C3 1.376(3)
N2 C6 1.430(3)
N2 C5 1.487(3)
C1 C2 1.401(3)
C1 C22 1.420(3)
C2 C15 1.440(3)
C2 C3 1.473(3)
C4 C12 1.542(3)
C4 C5 1.552(3)
C6 C11 1.390(3)
C6 C7 1.401(3)
C7 C8 1.396(3)
C8 C9 1.390(4)
C9 C10 1.387(3)
C10 C11 1.399(3)
C12 C13 1.529(3)
C12 C14 1.530(3)
C15 C16 1.424(3)
C15 C20 1.430(3)
C16 C17 1.373(3)
C17 C18 1.419(3)
C18 C19 1.358(3)
C19 C20 1.433(3)
C20 C21 1.417(3)
C21 C22 1.373(3)
C23 C24 1.508(4)
C24 C25 1.401(3)
C25 C26 1.408(4)
C26 C27 1.506(3)

loop_
_geom_torsion_atom_site_label_1
_geom_torsion_atom_site_label_2
_geom_torsion_atom_site_label_3
_geom_torsion_atom_site_label_4
_geom_torsion
C1 Pd1 O1 C24 173.24(19)
N1 Pd1 O1 C24 175.1(6)
O2 Pd1 O1 C24 -5.33(18)
C1 Pd1 O2 C26 -156.2(8)
N1 Pd1 O2 C26 -171.42(19)
O1 Pd1 O2 C26 8.63(19)
C1 Pd1 N1 C3 -0.31(15)
O1 Pd1 N1 C3 -2.2(7)
O2 Pd1 N1 C3 178.23(15)
C1 Pd1 N1 C4 -174.76(19)
O1 Pd1 N1 C4 -176.6(6)
O2 Pd1 N1 C4 3.78(19)
N1 Pd1 C1 C2 -3.20(17)
O1 Pd1 C1 C2 176.58(17)
O2 Pd1 C1 C2 -18.6(9)
N1 Pd1 C1 C22 175.11(19)
O1 Pd1 C1 C22 -5.10(18)
O2 Pd1 C1 C22 159.7(8)
C22 C1 C2 C15 8.3(3)
Pd1 C1 C2 C15 -173.31(16)
C22 C1 C2 C3 -172.71(18)
Pd1 C1 C2 C3 5.7(3)
C4 N1 C3 N2 -2.3(2)
Pd1 N1 C3 N2 -177.81(13)
C4 N1 C3 C2 179.04(18)
Pd1 N1 C3 C2 3.6(2)
C6 N2 C3 N1 141.6(2)
C5 N2 C3 N1 -2.9(2)
C6 N2 C3 C2 -40.1(3)
C5 N2 C3 C2 175.4(2)
C1 C2 C3 N1 -5.9(3)
C15 C2 C3 N1 173.0(2)
C1 C2 C3 N2 175.8(2)
C15 C2 C3 N2 -5.3(4)
C3 N1 C4 C12 -117.5(2)
Pd1 N1 C4 C12 57.2(2)
C3 N1 C4 C5 6.2(2)
Pd1 N1 C4 C5 -179.11(15)
C3 N2 C5 C4 6.5(2)
C6 N2 C5 C4 -142.18(18)
N1 C4 C5 N2 -7.3(2)
C12 C4 C5 N2 114.10(19)
C3 N2 C6 C11 -36.4(3)
C5 N2 C6 C11 105.7(2)
C3 N2 C6 C7 146.6(2)
C5 N2 C6 C7 -71.4(2)
C11 C6 C7 C8 -0.4(3)
N2 C6 C7 C8 176.70(19)
C6 C7 C8 C9 0.2(3)
C7 C8 C9 C10 0.0(3)
C8 C9 C10 C11 -0.1(3)
C7 C6 C11 C10 0.4(3)
N2 C6 C11 C10 -176.60(19)
C9 C10 C11 C6 -0.1(3)
N1 C4 C12 C13 -172.39(18)
C5 C4 C12 C13 71.1(2)
N1 C4 C12 C14 63.2(2)
C5 C4 C12 C14 -53.3(3)
C1 C2 C15 C16 165.4(2)
C3 C2 C15 C16 -13.4(4)
C1 C2 C15 C20 -10.4(3)
C3 C2 C15 C20 170.8(2)
C20 C15 C16 C17 -3.0(3)
C2 C15 C16 C17 -178.8(2)
C15 C16 C17 C18 -0.8(3)
C16 C17 C18 C19 2.8(3)
C17 C18 C19 C20 -0.9(3)
C16 C15 C20 C21 -171.58(18)
C2 C15 C20 C21 4.6(3)
C16 C15 C20 C19 4.8(3)
C2 C15 C20 C19 -179.10(19)
C18 C19 C20 C21 173.4(2)
C18 C19 C20 C15 -2.9(3)
C15 C20 C21 C22 3.4(3)
C19 C20 C21 C22 -172.9(2)
C20 C21 C22 C1 -5.8(3)
C2 C1 C22 C21 0.0(3)
Pd1 C1 C22 C21 -178.30(16)
Pd1 O1 C24 C25 0.2(3)
Pd1 O1 C24 C23 -179.73(17)
O1 C24 C25 C26 4.8(4)
C23 C24 C25 C26 -175.3(3)
Pd1 O2 C26 C25 -7.1(4)
Pd1 O2 C26 C27 173.08(18)
C24 C25 C26 O2 -0.7(4)
C24 C25 C26 C27 179.1(3)
